data_7037957
loop_
_publ_author_name
'Sietzen, M.'
'Federmann, P.'
'Sonnenschein, C.'
'Wadepohl, H.'
'Ballmann, J.'

_publ_section_title
;
 Cyclometalated titanium and zirconium complexes stabilised by a new
 silylmethylene-linked tetradentate triamidophosphine.
;
_journal_issue 7
_journal_name_full 'Dalton transactions (Cambridge, England : 2003)'
_journal_page_first 3013
_journal_page_last 3023
_journal_paper_doi 10.1039/c5dt04561d
_journal_volume 45
_journal_year 2016
_chemical_formula_sum 'C39 H63 Li3 N3 O6 P Si3'
_chemical_formula_weight 805.98
_chemical_properties_physical 'air-sensitive, moisture-sensitive'
_space_group_crystal_system triclinic
_space_group_IT_number 2
_space_group_name_Hall '-P 1'
_space_group_name_H-M_alt 'P -1'
_symmetry_cell_setting triclinic
_symmetry_Int_Tables_number 2
_symmetry_space_group_name_Hall '-P 1'
_symmetry_space_group_name_H-M 'P -1'
_atom_sites_solution_hydrogens geom
_atom_sites_solution_primary direct
_atom_sites_solution_secondary difmap
_audit_block_code ba_jb7
_audit_creation_date
;
'Wed Mar 20 17:58:34 2013'
;
_audit_creation_method olex2
_audit_update_record
;
2015-12-14 deposited with the CCDC.
2015-12-28 downloaded from the CCDC.
;
_cell_angle_alpha 106.9639(16)
_cell_angle_beta 92.2955(16)
_cell_angle_gamma 98.2181(15)
_cell_formula_units_Z 2
_cell_length_a 12.4277(2)
_cell_length_b 13.1483(2)
_cell_length_c 14.8044(3)
_cell_measurement_reflns_used 23109
_cell_measurement_temperature 110(1)
_cell_measurement_theta_max 70.4230
_cell_measurement_theta_min 3.5730
_cell_volume 2281.51(7)
_computing_cell_refinement
;
CrysAlisPro, Agilent Technologies,
Version 1.171.36.28 (release 01-02-2013 CrysAlis171 .NET)
(compiled Feb  1 2013,16:14:44)
;
_computing_data_collection
;
CrysAlisPro, Agilent Technologies,
Version 1.171.36.28 (release 01-02-2013 CrysAlis171 .NET)
(compiled Feb  1 2013,16:14:44)
;
_computing_data_reduction
;
CrysAlisPro, Agilent Technologies,
Version 1.171.36.28 (release 01-02-2013 CrysAlis171 .NET)
(compiled Feb  1 2013,16:14:44)
;
_computing_publication_material 'encif (Wadepohl, 2012); encifer 1.4 (CCDC, 2011)'
_computing_structure_refinement 'SHELXL-2013 (Sheldrick, 2013)'
_computing_structure_solution 'SHELXT (Sheldrick, 2013)'
_diffrn_ambient_temperature 110(1)
_diffrn_detector 'CCD plate'
_diffrn_detector_area_resol_mean 7.9621
_diffrn_detector_type 'Agilent EOS'
_diffrn_measured_fraction_theta_full 0.985
_diffrn_measured_fraction_theta_max 0.967
_diffrn_measurement_details
;
  1 omega  -26.00   25.00   1.0000    5.0000
omega____ theta____ kappa____ phi______ frames
    -        0.0000   38.0000  -60.0000 51

  2 omega  -58.00  -21.00   1.0000    5.0000
omega____ theta____ kappa____ phi______ frames
    -        0.0000  -57.0000  120.0000 37

  3 omega  -15.00   15.00   1.0000    5.0000
omega____ theta____ kappa____ phi______ frames
    -        0.0000  -57.0000  120.0000 30

  4 omega  -21.00   69.00   1.0000    5.0000
omega____ theta____ kappa____ phi______ frames
    -        0.0000   57.0000  150.0000 90

  5 omega  -16.00   10.00   1.0000    5.0000
omega____ theta____ kappa____ phi______ frames
    -        0.0000   57.0000   60.0000 26

  6 omega   37.00   62.00   1.0000    5.0000
omega____ theta____ kappa____ phi______ frames
    -        0.0000   57.0000   60.0000 25

  7 omega   41.00   66.00   1.0000    5.0000
omega____ theta____ kappa____ phi______ frames
    -        0.0000   38.0000  -60.0000 25

  8 omega  -72.00  -30.00   1.0000   15.0000
omega____ theta____ kappa____ phi______ frames
    -       -3.5000  -77.0000   30.0000 42

  9 omega  -26.00   23.00   1.0000   15.0000
omega____ theta____ kappa____ phi______ frames
    -       -3.5000  -77.0000   30.0000 49

 10 omega  -12.00   29.00   1.0000    5.0000
omega____ theta____ kappa____ phi______ frames
    -       18.0000   79.0000    0.9048 41

 11 omega    7.00   43.00   1.0000   15.0000
omega____ theta____ kappa____ phi______ frames
    -       38.0000   79.0000  139.9541 36

 12 omega    7.00   32.00   1.0000   15.0000
omega____ theta____ kappa____ phi______ frames
    -       38.0000   79.0000   74.6890 25

 13 omega   10.00   35.00   1.0000   15.0000
omega____ theta____ kappa____ phi______ frames
    -       42.0000   80.0000  -43.5485 25

 14 omega   10.00   41.00   1.0000   15.0000
omega____ theta____ kappa____ phi______ frames
    -       42.0000   80.0000 -126.2892 31

 15 omega   15.00   46.00   1.0000   15.0000
omega____ theta____ kappa____ phi______ frames
    -       42.0000   78.0000  -90.8289 31

 16 omega   14.00   39.00   1.0000   15.0000
omega____ theta____ kappa____ phi______ frames
    -       46.0000   80.0000   32.0770 25

 17 omega   17.00   48.00   1.0000   15.0000
omega____ theta____ kappa____ phi______ frames
    -       46.0000   77.0000 -178.4029 31

 18 omega   15.00   40.00   1.0000   15.0000
omega____ theta____ kappa____ phi______ frames
    -       46.0000   78.0000   86.6376 25

 19 omega   14.00   39.00   1.0000   15.0000
omega____ theta____ kappa____ phi______ frames
    -       46.0000   80.0000 -135.5268 25

 20 omega   15.00   44.00   1.0000   15.0000
omega____ theta____ kappa____ phi______ frames
    -       46.0000   80.0000  -11.3574 29

 21 omega   19.00   44.00   1.0000   15.0000
omega____ theta____ kappa____ phi______ frames
    -       50.0000   79.0000  -57.5532 25

 22 omega   19.00   44.00   1.0000   15.0000
omega____ theta____ kappa____ phi______ frames
    -       50.0000   79.0000  133.4643 25

 23 omega   27.00   82.00   1.0000   15.0000
omega____ theta____ kappa____ phi______ frames
    -       54.0000  -77.0000   30.0000 55

 24 omega   93.00  120.00   1.0000   15.0000
omega____ theta____ kappa____ phi______ frames
    -       58.0000   77.0000 -119.5413 27

 25 omega   30.00   57.00   1.0000   15.0000
omega____ theta____ kappa____ phi______ frames
    -       58.0000   75.0000  108.5268 27

 26 omega   30.00   55.00   1.0000   15.0000
omega____ theta____ kappa____ phi______ frames
    -       58.0000   76.0000 -171.8181 25

 27 omega   84.00  121.00   1.0000   15.0000
omega____ theta____ kappa____ phi______ frames
    -       58.0000   74.0000  -18.8040 37

 28 omega   30.00   56.00   1.0000   15.0000
omega____ theta____ kappa____ phi______ frames
    -       58.0000   74.0000   92.0111 26

 29 omega   30.00   57.00   1.0000   15.0000
omega____ theta____ kappa____ phi______ frames
    -       58.0000   77.0000  134.5465 27

 30 omega   83.00  128.00   1.0000   15.0000
omega____ theta____ kappa____ phi______ frames
    -       58.0000   75.0000  108.5268 45

 31 omega   29.00   56.00   1.0000   15.0000
omega____ theta____ kappa____ phi______ frames
    -       58.0000   77.0000 -119.5413 27

 32 omega   46.00   71.00   1.0000   15.0000
omega____ theta____ kappa____ phi______ frames
    -       58.0000   74.0000  -18.8040 25

 33 omega   29.00   62.00   1.0000   15.0000
omega____ theta____ kappa____ phi______ frames
    -       58.0000   77.0000  -33.1165 33

 34 omega   34.00   62.00   1.0000   15.0000
omega____ theta____ kappa____ phi______ frames
    -       62.0000   76.0000   53.8918 28

 35 omega   55.00   82.00   1.0000   15.0000
omega____ theta____ kappa____ phi______ frames
    -       62.0000   64.0000 -129.2418 27

 36 omega   32.00   59.00   1.0000   15.0000
omega____ theta____ kappa____ phi______ frames
    -       62.0000   77.0000  162.2873 27

 37 omega   39.00   87.00   1.0000   15.0000
omega____ theta____ kappa____ phi______ frames
    -       62.0000   65.0000  -96.7319 48

 38 omega   42.00   69.00   1.0000   15.0000
omega____ theta____ kappa____ phi______ frames
    -       62.0000   74.0000  139.3136 27

 39 omega   -8.00   93.00   1.0000   15.0000
omega____ theta____ kappa____ phi______ frames
    -       62.0000  -80.0000  -23.5027 101

 40 omega   34.00   61.00   1.0000   15.0000
omega____ theta____ kappa____ phi______ frames
    -       62.0000   73.0000  -76.3552 27

 41 omega   37.00   63.00   1.0000   15.0000
omega____ theta____ kappa____ phi______ frames
    -       66.0000   76.0000   12.8870 26

 42 omega   38.00   74.00   1.0000   15.0000
omega____ theta____ kappa____ phi______ frames
    -       66.0000   76.0000  -67.9200 36

 43 omega   91.00  118.00   1.0000   15.0000
omega____ theta____ kappa____ phi______ frames
    -       66.0000   76.0000  -67.9200 27

 44 omega   39.00   71.00   1.0000   15.0000
omega____ theta____ kappa____ phi______ frames
    -       66.0000   73.0000 -150.1490 32

 45 omega   44.00   80.00   1.0000   15.0000
omega____ theta____ kappa____ phi______ frames
    -       66.0000   66.0000   41.0861 36

 46 omega   88.00  133.00   1.0000   15.0000
omega____ theta____ kappa____ phi______ frames
    -       66.0000   66.0000   41.0861 45

 47 omega   46.00   76.00   1.0000   15.0000
omega____ theta____ kappa____ phi______ frames
    -       66.0000   63.0000   96.2241 30

 48 omega   45.00   71.00   1.0000   15.0000
omega____ theta____ kappa____ phi______ frames
    -       70.0000   69.0000  174.7436 26

 49 omega   47.00  133.00   1.0000   15.0000
omega____ theta____ kappa____ phi______ frames
    -       70.0000   68.0000  -46.3085 86

 50 omega   -1.00  100.00   1.0000   15.0000
omega____ theta____ kappa____ phi______ frames
    -       70.0000  -79.0000 -155.8319 101

 51 omega   53.00   81.00   1.0000   15.0000
omega____ theta____ kappa____ phi______ frames
    -       74.0000   58.0000  165.6294 28

 52 omega   59.00   92.00   1.0000   15.0000
omega____ theta____ kappa____ phi______ frames
    -       74.0000   58.0000  141.0518 33

 53 omega   47.00  109.00   1.0000   15.0000
omega____ theta____ kappa____ phi______ frames
    -       74.0000   73.0000  -92.0697 62

 54 omega   55.00   94.00   1.0000   15.0000
omega____ theta____ kappa____ phi______ frames
    -       74.0000   58.0000   12.3433 39

 55 omega   49.00   77.00   1.0000   15.0000
omega____ theta____ kappa____ phi______ frames
    -       74.0000   69.0000  -16.5278 28

 56 omega   45.00   74.00   1.0000   15.0000
omega____ theta____ kappa____ phi______ frames
    -       74.0000   76.0000 -173.3292 29

 57 omega   54.00  103.00   1.0000   15.0000
omega____ theta____ kappa____ phi______ frames
    -       78.0000   68.0000   22.1661 49

 58 omega   58.00   83.00   1.0000   15.0000
omega____ theta____ kappa____ phi______ frames
    -       78.0000   54.0000  158.5506 25

 59 omega   56.00   90.00   1.0000   15.0000
omega____ theta____ kappa____ phi______ frames
    -       78.0000   63.0000   97.3940 34

 60 omega   51.00   79.00   1.0000   15.0000
omega____ theta____ kappa____ phi______ frames
    -       78.0000  -78.0000   53.4230 28

 61 omega   51.00  146.00   1.0000   15.0000
omega____ theta____ kappa____ phi______ frames
    -       78.0000   71.0000  177.3271 95

 62 omega   57.00  145.00   1.0000   15.0000
omega____ theta____ kappa____ phi______ frames
    -       78.0000   55.0000   67.1198 88

 63 omega   20.00   49.00   1.0000   15.0000
omega____ theta____ kappa____ phi______ frames
    -       78.0000  -78.0000   53.4230 29

 64 omega   58.00   85.00   1.0000   15.0000
omega____ theta____ kappa____ phi______ frames
    -       78.0000   60.0000 -133.7685 27

 65 omega   49.00   76.00   1.0000   15.0000
omega____ theta____ kappa____ phi______ frames
    -       78.0000   75.0000  103.1923 27

 66 omega   55.00  145.00   1.0000   15.0000
omega____ theta____ kappa____ phi______ frames
    -       78.0000   68.0000  -50.6783 90

 67 omega   54.00   81.00   1.0000   15.0000
omega____ theta____ kappa____ phi______ frames
    -       78.0000  -80.0000  178.4211 27

 68 omega   62.00   89.00   1.0000   30.0000
omega____ theta____ kappa____ phi______ frames
    -       82.0000   44.0000  169.2628 27

 69 omega   67.00  151.00   1.0000   30.0000
omega____ theta____ kappa____ phi______ frames
    -       82.0000   53.0000  -91.5182 84

 70 omega   69.00  109.00   1.0000   30.0000
omega____ theta____ kappa____ phi______ frames
    -       82.0000   54.0000  133.7861 40

 71 omega   16.00   81.00   1.0000   30.0000
omega____ theta____ kappa____ phi______ frames
    -       86.0000  -80.0000   83.7515 65

 72 omega   64.00   98.00   1.0000   30.0000
omega____ theta____ kappa____ phi______ frames
    -       86.0000   48.0000   62.6359 34

 73 omega   65.00  100.00   1.0000   30.0000
omega____ theta____ kappa____ phi______ frames
    -       86.0000   56.0000 -139.3187 35

 74 omega   70.00  136.00   1.0000   30.0000
omega____ theta____ kappa____ phi______ frames
    -       94.0000   69.0000 -133.0506 66

 75 omega   73.00  103.00   1.0000   30.0000
omega____ theta____ kappa____ phi______ frames
    -       94.0000   56.0000  106.8157 30

 76 omega   85.00  112.00   1.0000   30.0000
omega____ theta____ kappa____ phi______ frames
    -      108.0000   38.0000 -180.0000 27

 77 omega   90.00  115.00   1.0000   30.0000
omega____ theta____ kappa____ phi______ frames
    -      108.0000   50.0000    0.0000 25

 78 omega   86.00  175.00   1.0000   30.0000
omega____ theta____ kappa____ phi______ frames
    -      108.0000   64.0000 -150.0000 89

 79 omega   64.00   96.00   1.0000   30.0000
omega____ theta____ kappa____ phi______ frames
    -      108.0000  -80.0000 -131.8082 32

 80 omega   80.00  107.00   1.0000   30.0000
omega____ theta____ kappa____ phi______ frames
    -      108.0000  -77.0000 -180.0000 27

 81 omega  119.00  156.00   1.0000   30.0000
omega____ theta____ kappa____ phi______ frames
    -      108.0000   38.0000  -60.0000 37

 82 omega   39.00  139.00   1.0000   30.0000
omega____ theta____ kappa____ phi______ frames
    -      108.0000  -80.0000  -34.5427 100

 83 omega   82.00  157.00   1.0000   30.0000
omega____ theta____ kappa____ phi______ frames
    -      108.0000   38.0000 -150.0000 75

 84 omega   86.00  126.00   1.0000   30.0000
omega____ theta____ kappa____ phi______ frames
    -      108.0000   64.0000   30.0000 40

 85 omega   85.00  112.00   1.0000   30.0000
omega____ theta____ kappa____ phi______ frames
    -      108.0000   64.0000  -30.0000 27

 86 omega   86.00  111.00   1.0000   30.0000
omega____ theta____ kappa____ phi______ frames
    -      108.0000   64.0000 -120.0000 25

 87 omega   86.00  111.00   1.0000   30.0000
omega____ theta____ kappa____ phi______ frames
    -      108.0000   64.0000 -180.0000 25

 88 omega   86.00  111.00   1.0000   30.0000
omega____ theta____ kappa____ phi______ frames
    -      108.0000   64.0000  -90.0000 25

 89 omega   78.00  104.00   1.0000   30.0000
omega____ theta____ kappa____ phi______ frames
    -      108.0000   77.0000   30.0000 26

 90 omega   85.00  156.00   1.0000   30.0000
omega____ theta____ kappa____ phi______ frames
    -      108.0000   64.0000   60.0000 71

 91 omega   86.00  173.00   1.0000   30.0000
omega____ theta____ kappa____ phi______ frames
    -      108.0000   64.0000    0.0000 87

 92 omega  112.00  177.00   1.0000   30.0000
omega____ theta____ kappa____ phi______ frames
    -      108.0000   77.0000  150.0000 65

 93 omega   78.00  107.00   1.0000   30.0000
omega____ theta____ kappa____ phi______ frames
    -      108.0000   77.0000  150.0000 29

 94 omega   79.00  106.00   1.0000   30.0000
omega____ theta____ kappa____ phi______ frames
    -      108.0000   77.0000 -150.0000 27

 95 omega  133.00  159.00   1.0000   30.0000
omega____ theta____ kappa____ phi______ frames
    -      108.0000   77.0000 -180.0000 26

 96 omega   78.00  105.00   1.0000   30.0000
omega____ theta____ kappa____ phi______ frames
    -      108.0000   77.0000 -180.0000 27

 97 omega   78.00  105.00   1.0000   30.0000
omega____ theta____ kappa____ phi______ frames
    -      108.0000   77.0000   90.0000 27

 98 omega   74.00  138.00   1.0000   30.0000
omega____ theta____ kappa____ phi______ frames
    -      108.0000  -79.0000   36.0281 64

 99 omega  153.00  178.00   1.0000   30.0000
omega____ theta____ kappa____ phi______ frames
    -      108.0000   77.0000  -60.0000 25

100 omega   78.00  104.00   1.0000   30.0000
omega____ theta____ kappa____ phi______ frames
    -      108.0000   77.0000  -60.0000 26

101 omega   39.00   66.00   1.0000   30.0000
omega____ theta____ kappa____ phi______ frames
    -      108.0000  -79.0000   36.0281 27

102 omega  152.00  178.00   1.0000   30.0000
omega____ theta____ kappa____ phi______ frames
    -      108.0000   77.0000  -30.0000 26

103 omega   78.00  104.00   1.0000   30.0000
omega____ theta____ kappa____ phi______ frames
    -      108.0000   77.0000  -30.0000 26

104 omega   78.00  177.00   1.0000   30.0000
omega____ theta____ kappa____ phi______ frames
    -      108.0000   77.0000 -120.0000 99

105 omega  146.00  177.00   1.0000   30.0000
omega____ theta____ kappa____ phi______ frames
    -      108.0000   77.0000   60.0000 31

106 omega   78.00  104.00   1.0000   30.0000
omega____ theta____ kappa____ phi______ frames
    -      108.0000   77.0000   60.0000 26

107 omega  134.00  160.00   1.0000   30.0000
omega____ theta____ kappa____ phi______ frames
    -      108.0000   77.0000  -90.0000 26

108 omega   79.00  104.00   1.0000   30.0000
omega____ theta____ kappa____ phi______ frames
    -      108.0000   77.0000  -90.0000 25

109 omega  108.00  174.00   1.0000   30.0000
omega____ theta____ kappa____ phi______ frames
    -      108.0000   77.0000  120.0000 66

110 omega   85.00  112.00   1.0000   30.0000
omega____ theta____ kappa____ phi______ frames
    -      108.0000   64.0000  120.0000 27

111 omega   78.00  104.00   1.0000   30.0000
omega____ theta____ kappa____ phi______ frames
    -      108.0000   77.0000  120.0000 26

112 omega  153.00  178.00   1.0000   30.0000
omega____ theta____ kappa____ phi______ frames
    -      108.0000   77.0000    0.0000 25

113 omega   63.00  106.00   1.0000   30.0000
omega____ theta____ kappa____ phi______ frames
    -      108.0000  -80.0000  -87.3038 43

114 omega   79.00  104.00   1.0000   30.0000
omega____ theta____ kappa____ phi______ frames
    -      108.0000   77.0000    0.0000 25

115 omega   85.00  174.00   1.0000   30.0000
omega____ theta____ kappa____ phi______ frames
    -      108.0000   64.0000   90.0000 89

116 omega  120.00  174.00   1.0000   30.0000
omega____ theta____ kappa____ phi______ frames
    -      108.0000   64.0000  -60.0000 54

117 omega   86.00  113.00   1.0000   30.0000
omega____ theta____ kappa____ phi______ frames
    -      108.0000   64.0000  -60.0000 27

118 omega   82.00  116.00   1.0000   30.0000
omega____ theta____ kappa____ phi______ frames
    -      108.0000   38.0000  -60.0000 34

119 omega   85.00  112.00   1.0000   30.0000
omega____ theta____ kappa____ phi______ frames
    -      108.0000   64.0000  150.0000 27

120 omega   83.00  110.00   1.0000   30.0000
omega____ theta____ kappa____ phi______ frames
    -      108.0000   38.0000    0.0000 27

121 omega   39.00  140.00   1.0000   30.0000
omega____ theta____ kappa____ phi______ frames
    -      108.0000  -80.0000  124.8496 101

122 omega   84.00  109.00   1.0000   30.0000
omega____ theta____ kappa____ phi______ frames
    -      108.0000   38.0000  -90.0000 25

123 omega  114.00  139.00   1.0000   30.0000
omega____ theta____ kappa____ phi______ frames
    -      108.0000  -79.0000   80.3130 25

124 omega   72.00   99.00   1.0000   30.0000
omega____ theta____ kappa____ phi______ frames
    -      108.0000  -79.0000   80.3130 27

125 omega   43.00   70.00   1.0000   30.0000
omega____ theta____ kappa____ phi______ frames
    -      108.0000  -79.0000   80.3130 27

126 omega   82.00  178.00   1.0000   30.0000
omega____ theta____ kappa____ phi______ frames
    -      108.0000   38.0000  -30.0000 96

127 omega   82.00  176.00   1.0000   30.0000
omega____ theta____ kappa____ phi______ frames
    -      108.0000   73.0000   39.1504 94

128 omega   84.00  111.00   1.0000   30.0000
omega____ theta____ kappa____ phi______ frames
    -      108.0000   38.0000  150.0000 27

129 phi      0.00  120.00   1.0000    5.0000
omega____ theta____ kappa____ phi______ frames
   0.0000    0.0000  -20.0000     -     120

130 omega  -72.00   26.00   1.0000    5.0000
omega____ theta____ kappa____ phi______ frames
    -        0.0000  -38.0000   30.0000 98

131 omega  -21.00   69.00   1.0000    5.0000
omega____ theta____ kappa____ phi______ frames
    -        0.0000   57.0000 -180.0000 90

132 omega   -8.00   92.00   1.0000    5.0000
omega____ theta____ kappa____ phi______ frames
    -       22.0000   77.0000  -87.2704 100

133 omega   -3.00   96.00   1.0000    5.0000
omega____ theta____ kappa____ phi______ frames
    -       26.0000   76.0000  133.0261 99

134 omega    5.00   95.00   1.0000    5.0000
omega____ theta____ kappa____ phi______ frames
    -       26.0000   55.0000   43.5068 90

135 omega   10.00   44.00   1.0000   15.0000
omega____ theta____ kappa____ phi______ frames
    -       42.0000   80.0000  151.2171 34

136 omega   14.00   46.00   1.0000   15.0000
omega____ theta____ kappa____ phi______ frames
    -       46.0000   80.0000 -135.5268 32

137 omega   19.00   47.00   1.0000   15.0000
omega____ theta____ kappa____ phi______ frames
    -       50.0000   79.0000  -57.5532 28

138 omega   -9.00   94.00   1.0000   15.0000
omega____ theta____ kappa____ phi______ frames
    -       62.0000  -80.0000  -23.5027 103

139 omega   46.00  143.00   1.0000   15.0000
omega____ theta____ kappa____ phi______ frames
    -       74.0000   73.0000  -92.0697 97

140 omega   57.00  147.00   1.0000   15.0000
omega____ theta____ kappa____ phi______ frames
    -       78.0000   54.0000  158.5506 90

141 omega    7.00  110.00   1.0000   15.0000
omega____ theta____ kappa____ phi______ frames
    -       78.0000  -80.0000  178.4211 103

142 omega    8.00  109.00   1.0000   15.0000
omega____ theta____ kappa____ phi______ frames
    -       78.0000  -78.0000   53.4230 101

143 omega   57.00  146.00   1.0000   15.0000
omega____ theta____ kappa____ phi______ frames
    -       78.0000   60.0000 -133.7685 89

144 omega   57.00  147.00   1.0000   15.0000
omega____ theta____ kappa____ phi______ frames
    -       78.0000   55.0000   67.1198 90

145 omega   54.00  146.00   1.0000   15.0000
omega____ theta____ kappa____ phi______ frames
    -       78.0000   68.0000   22.1661 92

146 omega   49.00  148.00   1.0000   15.0000
omega____ theta____ kappa____ phi______ frames
    -       78.0000   75.0000  103.1923 99

147 omega   54.00  150.00   1.0000   15.0000
omega____ theta____ kappa____ phi______ frames
    -       78.0000   42.0000  -14.5033 96

148 omega   51.00  147.00   1.0000   15.0000
omega____ theta____ kappa____ phi______ frames
    -       78.0000   71.0000  177.3271 96

;
_diffrn_measurement_device '\k-geometry diffractometer'
_diffrn_measurement_device_type 'Agilent SuperNova, Dual, Cu at zero, Eos'
_diffrn_measurement_method '\w and \p scans'
_diffrn_measurement_specimen_support 'polyimid foil'
_diffrn_orient_matrix_UB_11 -0.1011888000
_diffrn_orient_matrix_UB_12 -0.0838219000
_diffrn_orient_matrix_UB_13 -0.0025361000
_diffrn_orient_matrix_UB_21 0.0714559000
_diffrn_orient_matrix_UB_22 -0.0893564000
_diffrn_orient_matrix_UB_23 -0.0192494000
_diffrn_orient_matrix_UB_31 0.0214449000
_diffrn_orient_matrix_UB_32 0.0199627000
_diffrn_orient_matrix_UB_33 0.1074634000
_diffrn_radiation_monochromator mirror
_diffrn_radiation_probe x-ray
_diffrn_radiation_type 'Cu K\a'
_diffrn_radiation_wavelength 1.5418
_diffrn_reflns_av_R_equivalents 0.059
_diffrn_reflns_av_unetI/netI 0.0382
_diffrn_reflns_laue_measured_fraction_full 0.985
_diffrn_reflns_laue_measured_fraction_max 0.967
_diffrn_reflns_limit_h_max 15
_diffrn_reflns_limit_h_min -15
_diffrn_reflns_limit_k_max 16
_diffrn_reflns_limit_k_min -16
_diffrn_reflns_limit_l_max 17
_diffrn_reflns_limit_l_min -17
_diffrn_reflns_number 67698
_diffrn_reflns_point_group_measured_fraction_full 0.985
_diffrn_reflns_point_group_measured_fraction_max 0.967
_diffrn_reflns_theta_full 67.684
_diffrn_reflns_theta_max 71.142
_diffrn_reflns_theta_min 3.561
_diffrn_source 'microfocus X-Ray tube'
_diffrn_source_type 'Agilent SuperNova (Cu) X-ray Source'
_exptl_absorpt_coefficient_mu 1.639
_exptl_absorpt_correction_T_max 1.00000
_exptl_absorpt_correction_T_min 0.56582
_exptl_absorpt_correction_type multi-scan
_exptl_absorpt_process_details
;
CrysAlisPro, Agilent Technologies,
Version 1.171.36.28 (release 01-02-2013 CrysAlis171 .NET)
(compiled Feb  1 2013,16:14:44)
Empirical absorption correction using spherical harmonics,
 implemented in SCALE3 ABSPACK scaling algorithm.
;
_exptl_crystal_colour colourless
_exptl_crystal_density_diffrn 1.173
_exptl_crystal_description plate
_exptl_crystal_F_000 864
_exptl_crystal_size_max 0.100
_exptl_crystal_size_mid 0.100
_exptl_crystal_size_min 0.100
_refine_diff_density_max 1.104
_refine_diff_density_min -0.626
_refine_diff_density_rms 0.070
_refine_ls_extinction_method none
_refine_ls_goodness_of_fit_ref 1.024
_refine_ls_hydrogen_treatment constr
_refine_ls_matrix_type full
_refine_ls_number_parameters 503
_refine_ls_number_reflns 9598
_refine_ls_number_restraints 7
_refine_ls_restrained_S_all 1.025
_refine_ls_R_factor_all 0.0773
_refine_ls_R_factor_gt 0.0598
_refine_ls_shift/su_max 0.000
_refine_ls_shift/su_mean 0.000
_refine_ls_structure_factor_coef Fsqd
_refine_ls_weighting_details
;
 w=1/[\s^2^(Fo^2^)+(0.0874P)^2^+1.4587P]
 where P=(Fo^2^+2Fc^2^)/3
;
_refine_ls_weighting_scheme calc
_refine_ls_wR_factor_gt 0.1485
_refine_ls_wR_factor_ref 0.1576
_reflns_Friedel_coverage 0.000
_reflns_number_gt 7720
_reflns_number_total 9598
_reflns_threshold_expression 'I > 2\s(I)'
_cod_data_source_file c5dt04561d2.cif
_cod_data_source_block ba_jb7_5
_cod_depositor_comments 'Adding full bibliography for 7037956--7037963.cif.'
_cod_original_cell_volume 2281.50(7)
_cod_database_code 7037957
_audit_block_refno 1731
_audit_block_usercomment 'jb109, plate, colourless'
_shelx_space_group_comment
;
The symmetry employed for this shelxl refinement is uniquely defined
by the following loop, which should always be used as a source of
symmetry information in preference to the above space-group names.
They are only intended as comments.
;
_shelx_estimated_absorpt_t_min 0.853
_shelx_estimated_absorpt_t_max 0.853
_shelxl_version_number 2013-2
_cell_oxdiff_length_a 12.4277(2)
_cell_oxdiff_length_b 13.1483(2)
_cell_oxdiff_length_c 14.8044(3)
_cell_oxdiff_angle_alpha 106.9639(16)
_cell_oxdiff_angle_beta 92.2955(16)
_cell_oxdiff_angle_gamma 98.2181(15)
_cell_oxdiff_volume 2281.50(7)
_cell_oxdiff_measurement_reflns_used 23109
_cell_oxdiff_twin_number 2

loop_
_symmetry_equiv_pos_as_xyz
'x, y, z'
'-x, -y, -z'

loop_
_atom_site_label
_atom_site_type_symbol
_atom_site_fract_x
_atom_site_fract_y
_atom_site_fract_z
_atom_site_U_iso_or_equiv
_atom_site_adp_type
_atom_site_occupancy
_atom_site_site_symmetry_order
_atom_site_calc_flag
_atom_site_refinement_flags_posn
_atom_site_refinement_flags_adp
_atom_site_disorder_assembly
_atom_site_disorder_group
P P 0.68668(5) 0.75941(6) 0.74779(5) 0.02181(18) Uani 1 1 d . . . .
Si1 Si 0.64525(6) 0.97101(6) 0.70588(6) 0.02377(19) Uani 1 1 d . . . .
Si2 Si 0.87855(6) 0.68203(6) 0.64145(6) 0.02291(19) Uani 1 1 d . . . .
Si3 Si 0.57125(6) 0.65462(6) 0.89404(6) 0.02275(19) Uani 1 1 d . . . .
O1 O 0.92617(17) 0.92839(17) 0.53182(15) 0.0286(5) Uani 1 1 d . . . .
O2 O 0.91512(18) 0.94628(17) 0.93002(15) 0.0301(5) Uani 1 1 d . . . .
O3 O 0.74221(15) 0.46152(16) 0.99886(15) 0.0267(5) Uani 1 1 d . . . .
O4 O 0.92519(18) 0.36431(19) 1.02186(18) 0.0379(6) Uani 1 1 d . . . .
N1 N 0.78430(18) 0.99376(18) 0.73324(16) 0.0197(5) Uani 1 1 d . . . .
N2 N 0.94900(18) 0.80831(18) 0.70015(17) 0.0208(5) Uani 1 1 d . . . .
N3 N 0.51168(18) 0.53224(19) 0.90336(18) 0.0229(5) Uani 1 1 d . . . .
C1 C 0.5863(2) 0.8415(2) 0.7294(2) 0.0273(7) Uani 1 1 d . . . .
H1A H 0.5459 0.8590 0.7852 0.033 Uiso 1 1 calc R U . .
H1B H 0.5349 0.7990 0.6763 0.033 Uiso 1 1 calc R U . .
C2 C 0.7331(2) 0.7040(2) 0.6284(2) 0.0240(6) Uani 1 1 d . . . .
H2A H 0.7281 0.7539 0.5920 0.029 Uiso 1 1 calc R U . .
H2B H 0.6869 0.6363 0.5950 0.029 Uiso 1 1 calc R U . .
C3 C 0.6060(2) 0.6414(2) 0.7685(2) 0.0253(6) Uani 1 1 d . . . .
H3A H 0.6456 0.5814 0.7482 0.030 Uiso 1 1 calc R U . .
H3B H 0.5383 0.6230 0.7282 0.030 Uiso 1 1 calc R U . .
C4 C 0.5757(3) 1.0785(3) 0.7819(3) 0.0427(9) Uani 1 1 d . . . .
H4A H 0.6003 1.0921 0.8472 0.064 Uiso 1 1 calc R U . .
H4B H 0.4982 1.0550 0.7729 0.064 Uiso 1 1 calc R U . .
H4C H 0.5929 1.1434 0.7644 0.064 Uiso 1 1 calc R U . .
C5 C 0.6024(3) 0.9545(3) 0.5788(3) 0.0387(8) Uani 1 1 d . . . .
H5A H 0.6256 1.0208 0.5650 0.058 Uiso 1 1 calc R U . .
H5B H 0.5244 0.9361 0.5681 0.058 Uiso 1 1 calc R U . .
H5C H 0.6352 0.8981 0.5383 0.058 Uiso 1 1 calc R U . .
C6 C 0.8477(2) 1.0919(2) 0.7384(2) 0.0208(6) Uani 1 1 d . . . .
C7 C 0.8135(2) 1.1727(2) 0.7029(2) 0.0249(6) Uani 1 1 d . . . .
H7 H 0.7422 1.1627 0.6764 0.030 Uiso 1 1 calc R U . .
C8 C 0.8843(3) 1.2663(2) 0.7068(2) 0.0278(7) Uani 1 1 d . . . .
H8 H 0.8591 1.3178 0.6835 0.033 Uiso 1 1 calc R U . .
C9 C 0.9914(3) 1.2843(2) 0.7446(2) 0.0312(7) Uani 1 1 d . . . .
H9 H 1.0385 1.3463 0.7456 0.037 Uiso 1 1 calc R U . .
C10 C 1.0269(2) 1.2076(3) 0.7809(2) 0.0294(7) Uani 1 1 d . . . .
H10 H 1.0986 1.2183 0.8067 0.035 Uiso 1 1 calc R U . .
C11 C 0.9562(2) 1.1152(2) 0.7791(2) 0.0234(6) Uani 1 1 d . . . .
H11 H 0.9816 1.0664 0.8059 0.028 Uiso 1 1 calc R U . .
C12 C 0.9271(3) 0.6264(3) 0.5214(3) 0.0368(8) Uani 1 1 d . . . .
H12A H 0.9132 0.6711 0.4827 0.055 Uiso 1 1 calc R U . .
H12B H 0.8889 0.5545 0.4923 0.055 Uiso 1 1 calc R U . .
H12C H 1.0040 0.6250 0.5279 0.055 Uiso 1 1 calc R U . .
C13 C 0.8772(3) 0.5731(3) 0.7011(3) 0.0349(8) Uani 1 1 d . . . .
H13A H 0.9432 0.5428 0.6911 0.052 Uiso 1 1 calc R U . .
H13B H 0.8155 0.5176 0.6747 0.052 Uiso 1 1 calc R U . .
H13C H 0.8721 0.6034 0.7679 0.052 Uiso 1 1 calc R U . .
C14 C 1.0602(2) 0.8263(2) 0.7284(2) 0.0245(6) Uani 1 1 d . . . .
C15 C 1.1258(2) 0.9250(2) 0.7329(2) 0.0265(6) Uani 1 1 d . . . .
H15 H 1.0941 0.9759 0.7135 0.032 Uiso 1 1 calc R U . .
C16 C 1.2354(2) 0.9491(3) 0.7651(3) 0.0357(8) Uani 1 1 d . . . .
H16 H 1.2752 1.0154 0.7671 0.043 Uiso 1 1 calc R U . .
C17 C 1.2863(3) 0.8757(3) 0.7944(3) 0.0464(10) Uani 1 1 d . . . .
H17 H 1.3596 0.8917 0.8169 0.056 Uiso 1 1 calc R U . .
C18 C 1.2242(3) 0.7775(3) 0.7889(3) 0.0508(11) Uani 1 1 d . . . .
H18 H 1.2571 0.7264 0.8070 0.061 Uiso 1 1 calc R U . .
C19 C 1.1147(3) 0.7532(3) 0.7572(3) 0.0399(9) Uani 1 1 d . . . .
H19 H 1.0760 0.6864 0.7549 0.048 Uiso 1 1 calc R U . .
C20 C 0.7033(3) 0.6998(3) 0.9705(3) 0.0348(8) Uani 1 1 d . . . .
H20A H 0.6909 0.6973 1.0335 0.052 Uiso 1 1 calc R U . .
H20B H 0.7322 0.7723 0.9726 0.052 Uiso 1 1 calc R U . .
H20C H 0.7544 0.6531 0.9446 0.052 Uiso 1 1 calc R U . .
C21 C 0.4882(3) 0.7650(3) 0.9386(3) 0.0342(7) Uani 1 1 d . . . .
H21A H 0.4255 0.7539 0.8947 0.051 Uiso 1 1 calc R U . .
H21B H 0.5319 0.8334 0.9443 0.051 Uiso 1 1 calc R U . .
H21C H 0.4649 0.7641 0.9994 0.051 Uiso 1 1 calc R U . .
C22 C 0.4396(2) 0.4599(2) 0.8314(2) 0.0236(6) Uani 1 1 d . . . .
C23 C 0.4312(3) 0.3480(3) 0.8169(3) 0.0360(8) Uani 1 1 d . . . .
H23 H 0.4759 0.3238 0.8554 0.043 Uiso 1 1 calc R U . .
C24 C 0.3588(3) 0.2729(3) 0.7474(3) 0.0467(10) Uani 1 1 d . . . .
H24 H 0.3561 0.1999 0.7402 0.056 Uiso 1 1 calc R U . .
C25 C 0.2909(3) 0.3047(3) 0.6889(3) 0.0425(9) Uani 1 1 d . . . .
H25 H 0.2427 0.2541 0.6421 0.051 Uiso 1 1 calc R U . .
C26 C 0.2961(3) 0.4144(3) 0.7014(3) 0.0367(8) Uani 1 1 d . . . .
H26 H 0.2504 0.4375 0.6629 0.044 Uiso 1 1 calc R U . .
C27 C 0.3679(2) 0.4891(3) 0.7702(2) 0.0289(7) Uani 1 1 d . . . .
H27 H 0.3693 0.5618 0.7768 0.035 Uiso 1 1 calc R U . .
C28 C 1.0281(3) 0.9004(3) 0.4980(2) 0.0316(7) Uani 1 1 d . . . .
H28A H 1.0173 0.8620 0.4307 0.038 Uiso 1 1 calc R U . .
H28B H 1.0540 0.8532 0.5305 0.038 Uiso 1 1 calc R U . .
C29 C 0.8882(3) 1.0000(3) 0.4852(2) 0.0313(7) Uani 1 1 d . . . .
H29A H 0.8203 1.0200 0.5093 0.038 Uiso 1 1 calc R U . .
H29B H 0.8744 0.9638 0.4177 0.038 Uiso 1 1 calc R U . .
C30 C 0.9825(3) 0.8869(2) 0.9696(2) 0.0325(7) Uani 1 1 d . . . .
H30A H 0.9889 0.8197 0.9222 0.039 Uiso 1 1 calc R U . .
H30B H 0.9494 0.8699 1.0228 0.039 Uiso 1 1 calc R U . .
C31 C 0.9068(3) 1.0471(3) 0.9980(2) 0.0330(7) Uani 1 1 d . . . .
H31A H 0.8720 1.0341 1.0521 0.040 Uiso 1 1 calc R U . .
H31B H 0.8618 1.0862 0.9699 0.040 Uiso 1 1 calc R U . .
C32 C 0.8353(2) 0.5207(2) 1.0631(2) 0.0283(7) Uani 1 1 d . . . .
H32A H 0.8117 0.5731 1.1163 0.034 Uiso 1 1 calc R U . .
H32B H 0.8850 0.5592 1.0309 0.034 Uiso 1 1 calc R U . .
C33 C 0.8927(3) 0.4448(3) 1.0983(3) 0.0351(7) Uani 1 1 d . . . .
H33A H 0.9566 0.4851 1.1400 0.042 Uiso 1 1 calc R U . .
H33B H 0.8444 0.4105 1.1346 0.042 Uiso 1 1 calc R U . .
C34 C 0.8338(3) 0.3076(3) 0.9583(3) 0.0380(8) Uani 1 1 d . . . .
H34A H 0.7832 0.2698 0.9904 0.046 Uiso 1 1 calc R U . .
H34B H 0.8573 0.2545 0.9056 0.046 Uiso 1 1 calc R U . .
C35 C 0.7768(3) 0.3821(3) 0.9213(2) 0.0348(7) Uani 1 1 d . . . .
H35A H 0.8258 0.4174 0.8862 0.042 Uiso 1 1 calc R U . .
H35B H 0.7139 0.3413 0.8785 0.042 Uiso 1 1 calc R U . .
Li1 Li 0.8849(4) 0.9112(4) 0.6473(4) 0.0274(11) Uani 1 1 d . . . .
Li2 Li 0.8530(4) 0.8947(4) 0.8031(4) 0.0241(10) Uani 1 1 d . . . .
Li3 Li 0.5966(4) 0.4892(4) 0.9993(4) 0.0258(10) Uani 1 1 d . . . .
O5 O 0.6289(5) 0.4276(3) 0.5144(4) 0.128(2) Uani 1 1 d D . A 1
O6 O 0.6521(3) 0.2196(3) 0.5133(3) 0.0858(11) Uani 1 1 d D . A 1
C36 C 0.5500(5) 0.3684(6) 0.5537(5) 0.115(3) Uani 1 1 d D . A 1
H36A H 0.4902 0.3307 0.5063 0.139 Uiso 1 1 calc R U A 1
H36B H 0.5211 0.4168 0.6064 0.139 Uiso 1 1 calc R U A 1
C37 C 0.6013(4) 0.2925(5) 0.5859(4) 0.0831(17) Uani 1 1 d D . A 1
H37A H 0.5468 0.2503 0.6112 0.100 Uiso 1 1 calc R U A 1
H37B H 0.6563 0.3320 0.6372 0.100 Uiso 1 1 calc R U A 1
C38 C 0.7260(4) 0.2803(4) 0.4752(4) 0.0691(13) Uani 1 1 d D . A 1
H38A H 0.7565 0.2322 0.4234 0.083 Uiso 1 1 calc R U A 1
H38B H 0.7853 0.3179 0.5232 0.083 Uiso 1 1 calc R U A 1
C39 C 0.6794(4) 0.3603(4) 0.4396(4) 0.0715(14) Uani 1 1 d D . A 1
H39A H 0.7367 0.4039 0.4183 0.086 Uiso 1 1 calc R U A 1
H39B H 0.6259 0.3237 0.3863 0.086 Uiso 1 1 calc R U A 1

loop_
_atom_site_aniso_label
_atom_site_aniso_U_11
_atom_site_aniso_U_22
_atom_site_aniso_U_33
_atom_site_aniso_U_23
_atom_site_aniso_U_13
_atom_site_aniso_U_12
P 0.0191(3) 0.0213(4) 0.0270(4) 0.0105(3) 0.0051(3) 0.0020(3)
Si1 0.0191(4) 0.0221(4) 0.0331(5) 0.0118(3) 0.0042(3) 0.0048(3)
Si2 0.0221(4) 0.0204(4) 0.0281(5) 0.0086(3) 0.0047(3) 0.0059(3)
Si3 0.0205(4) 0.0230(4) 0.0273(5) 0.0125(3) 0.0033(3) 0.0014(3)
O1 0.0349(11) 0.0313(11) 0.0252(12) 0.0147(9) 0.0127(9) 0.0078(9)
O2 0.0383(12) 0.0283(11) 0.0210(12) 0.0055(9) -0.0070(9) 0.0036(9)
O3 0.0198(9) 0.0282(11) 0.0298(12) 0.0032(9) 0.0041(8) 0.0074(8)
O4 0.0316(12) 0.0384(13) 0.0456(15) 0.0088(11) 0.0077(10) 0.0183(10)
N1 0.0216(11) 0.0198(11) 0.0184(13) 0.0063(10) 0.0031(9) 0.0045(9)
N2 0.0198(11) 0.0220(12) 0.0235(14) 0.0097(10) 0.0043(9) 0.0062(9)
N3 0.0195(11) 0.0267(13) 0.0260(14) 0.0141(11) 0.0035(10) 0.0023(9)
C1 0.0208(13) 0.0293(16) 0.0379(19) 0.0173(14) 0.0075(12) 0.0072(11)
C2 0.0228(13) 0.0242(14) 0.0255(17) 0.0100(12) 0.0022(11) 0.0007(11)
C3 0.0232(14) 0.0241(14) 0.0301(17) 0.0117(13) 0.0052(12) 0.0005(11)
C4 0.0347(18) 0.0304(18) 0.066(3) 0.0130(17) 0.0196(17) 0.0126(14)
C5 0.0300(16) 0.0411(19) 0.047(2) 0.0223(17) -0.0090(15) -0.0033(14)
C6 0.0253(14) 0.0205(14) 0.0152(15) 0.0024(11) 0.0060(11) 0.0045(11)
C7 0.0252(14) 0.0235(14) 0.0268(17) 0.0077(12) 0.0039(12) 0.0056(11)
C8 0.0354(16) 0.0198(14) 0.0287(18) 0.0066(12) 0.0075(13) 0.0060(12)
C9 0.0351(16) 0.0206(15) 0.0332(19) 0.0040(13) 0.0068(14) -0.0031(12)
C10 0.0236(14) 0.0314(16) 0.0290(18) 0.0040(13) 0.0043(12) 0.0010(12)
C11 0.0258(14) 0.0222(14) 0.0215(16) 0.0039(12) 0.0039(11) 0.0068(11)
C12 0.0379(17) 0.0315(17) 0.039(2) 0.0040(15) 0.0114(15) 0.0098(14)
C13 0.0288(16) 0.0262(16) 0.053(2) 0.0185(16) 0.0010(14) 0.0042(12)
C14 0.0199(13) 0.0287(15) 0.0281(17) 0.0123(13) 0.0064(11) 0.0057(11)
C15 0.0232(14) 0.0295(16) 0.0321(18) 0.0154(13) 0.0058(12) 0.0068(12)
C16 0.0229(15) 0.0367(18) 0.051(2) 0.0209(16) 0.0061(14) -0.0005(13)
C17 0.0170(14) 0.054(2) 0.077(3) 0.036(2) -0.0004(16) 0.0011(14)
C18 0.0270(17) 0.051(2) 0.091(3) 0.047(2) -0.0014(18) 0.0069(15)
C19 0.0228(15) 0.0396(19) 0.067(3) 0.0324(19) 0.0007(15) 0.0044(13)
C20 0.0325(16) 0.0340(17) 0.039(2) 0.0183(15) -0.0034(14) -0.0035(13)
C21 0.0392(18) 0.0307(17) 0.036(2) 0.0132(15) 0.0071(14) 0.0097(14)
C22 0.0187(13) 0.0263(15) 0.0286(17) 0.0124(13) 0.0074(11) 0.0029(11)
C23 0.0340(17) 0.0313(17) 0.046(2) 0.0199(16) -0.0007(15) 0.0000(13)
C24 0.048(2) 0.0268(17) 0.061(3) 0.0149(18) -0.0012(18) -0.0101(15)
C25 0.0361(18) 0.0391(19) 0.043(2) 0.0084(17) -0.0021(15) -0.0133(15)
C26 0.0270(16) 0.044(2) 0.038(2) 0.0161(16) -0.0020(14) -0.0027(14)
C27 0.0242(14) 0.0307(16) 0.0348(19) 0.0140(14) 0.0069(13) 0.0038(12)
C28 0.0386(17) 0.0322(17) 0.0294(19) 0.0133(14) 0.0146(14) 0.0119(13)
C29 0.0351(16) 0.0371(17) 0.0267(18) 0.0153(14) 0.0090(13) 0.0087(13)
C30 0.0488(19) 0.0244(15) 0.0230(18) 0.0051(13) -0.0043(14) 0.0084(13)
C31 0.0402(18) 0.0350(17) 0.0237(18) 0.0064(14) -0.0012(13) 0.0123(14)
C32 0.0205(14) 0.0257(15) 0.0352(19) 0.0054(13) 0.0030(12) 0.0005(11)
C33 0.0308(16) 0.0358(18) 0.037(2) 0.0075(15) 0.0008(14) 0.0094(13)
C34 0.0399(18) 0.0285(17) 0.042(2) 0.0026(15) 0.0131(15) 0.0093(14)
C35 0.0352(17) 0.0365(18) 0.0292(19) 0.0012(14) 0.0082(14) 0.0119(14)
Li1 0.029(2) 0.031(3) 0.029(3) 0.016(2) 0.011(2) 0.011(2)
Li2 0.024(2) 0.027(2) 0.021(3) 0.006(2) 0.0022(19) 0.0048(19)
Li3 0.019(2) 0.033(3) 0.029(3) 0.016(2) 0.0033(19) 0.0042(19)
O5 0.133(4) 0.052(2) 0.180(6) 0.002(3) -0.020(4) 0.032(3)
O6 0.080(2) 0.088(3) 0.091(3) 0.024(2) 0.020(2) 0.020(2)
C36 0.050(3) 0.103(5) 0.129(6) -0.056(5) -0.004(3) -0.002(3)
C37 0.056(3) 0.084(4) 0.084(4) -0.010(3) -0.003(3) 0.005(3)
C38 0.062(3) 0.064(3) 0.078(4) 0.020(3) -0.001(2) 0.002(2)
C39 0.073(3) 0.045(3) 0.085(4) 0.013(3) -0.011(3) -0.008(2)

loop_
_atom_type_symbol
_atom_type_description
_atom_type_scat_dispersion_real
_atom_type_scat_dispersion_imag
_atom_type_scat_source
C C 0.0181 0.0091 'International Tables Vol C Tables 4.2.6.8 and 6.1.1.4'
H H 0.0000 0.0000 'International Tables Vol C Tables 4.2.6.8 and 6.1.1.4'
Li Li 0.0008 0.0003 'International Tables Vol C Tables 4.2.6.8 and 6.1.1.4'
N N 0.0311 0.0180 'International Tables Vol C Tables 4.2.6.8 and 6.1.1.4'
O O 0.0492 0.0322 'International Tables Vol C Tables 4.2.6.8 and 6.1.1.4'
P P 0.2955 0.4335 'International Tables Vol C Tables 4.2.6.8 and 6.1.1.4'
Si Si 0.2541 0.3302 'International Tables Vol C Tables 4.2.6.8 and 6.1.1.4'

loop_
_geom_angle_atom_site_label_1
_geom_angle_atom_site_label_2
_geom_angle_atom_site_label_3
_geom_angle
_geom_angle_site_symmetry_1
_geom_angle_site_symmetry_3
C1 P C3 104.63(13) . .
C1 P C2 104.17(14) . .
C3 P C2 103.26(13) . .
C1 P Li2 102.03(15) . .
C3 P Li2 143.82(15) . .
C2 P Li2 93.34(15) . .
N1 Si1 C4 112.94(15) . .
N1 Si1 C5 114.56(14) . .
C4 Si1 C5 107.84(18) . .
N1 Si1 C1 108.36(12) . .
C4 Si1 C1 106.10(15) . .
C5 Si1 C1 106.53(15) . .
N2 Si2 C12 111.77(14) . .
N2 Si2 C2 104.09(12) . .
C12 Si2 C2 109.70(15) . .
N2 Si2 C13 118.25(14) . .
C12 Si2 C13 106.18(16) . .
C2 Si2 C13 106.58(13) . .
N2 Si2 Li1 39.75(13) . .
C12 Si2 Li1 100.12(15) . .
C2 Si2 Li1 72.83(13) . .
C13 Si2 Li1 151.89(16) . .
N2 Si2 Li2 39.20(12) . .
C12 Si2 Li2 145.32(14) . .
C2 Si2 Li2 72.62(13) . .
C13 Si2 Li2 106.01(15) . .
Li1 Si2 Li2 46.26(13) . .
N3 Si3 C20 108.90(13) . .
N3 Si3 C21 113.52(14) . .
C20 Si3 C21 105.27(16) . .
N3 Si3 C3 110.54(13) . .
C20 Si3 C3 106.62(14) . .
C21 Si3 C3 111.59(14) . .
N3 Si3 Li3 37.35(12) . .
C20 Si3 Li3 71.68(13) . .
C21 Si3 Li3 121.71(15) . .
C3 Si3 Li3 125.29(14) . .
C29 O1 C28 109.9(2) . .
C29 O1 Li1 126.4(2) . .
C28 O1 Li1 120.3(2) . .
C31 O2 C30 110.8(2) . .
C31 O2 Li2 126.9(2) . .
C30 O2 Li2 122.3(2) . .
C35 O3 C32 109.7(2) . .
C35 O3 Li3 121.4(2) . .
C32 O3 Li3 128.4(2) . .
C34 O4 C33 110.2(2) . .
C6 N1 Si1 121.38(18) . .
C6 N1 Li1 91.7(2) . .
Si1 N1 Li1 122.0(2) . .
C6 N1 Li2 116.8(2) . .
Si1 N1 Li2 118.83(17) . .
Li1 N1 Li2 71.4(2) . .
C14 N2 Si2 122.36(19) . .
C14 N2 Li1 120.4(2) . .
Si2 N2 Li1 106.6(2) . .
C14 N2 Li2 114.5(2) . .
Si2 N2 Li2 110.19(17) . .
Li1 N2 Li2 71.8(2) . .
C22 N3 Si3 121.62(19) . .
C22 N3 Li3 123.7(2) . .
Si3 N3 Li3 111.11(19) . .
C22 N3 Li3 89.5(2) . 2_667
Si3 N3 Li3 125.3(2) . 2_667
Li3 N3 Li3 74.6(2) . 2_667
P C1 Si1 114.79(15) . .
P C2 Si2 109.05(15) . .
P C3 Si3 116.93(16) . .
N1 C6 C11 119.5(2) . .
N1 C6 C7 125.4(3) . .
C11 C6 C7 115.1(2) . .
N1 C6 Li1 54.25(17) . .
C11 C6 Li1 88.0(2) . .
C7 C6 Li1 128.2(2) . .
C8 C7 C6 121.5(3) . .
C9 C8 C7 121.4(3) . .
C8 C9 C10 118.5(3) . .
C11 C10 C9 120.4(3) . .
C10 C11 C6 123.0(3) . .
N2 C14 C19 124.5(3) . .
N2 C14 C15 120.4(3) . .
C19 C14 C15 115.0(3) . .
C16 C15 C14 122.8(3) . .
C17 C16 C15 120.7(3) . .
C16 C17 C18 117.7(3) . .
C19 C18 C17 121.8(3) . .
C18 C19 C14 122.0(3) . .
N3 C22 C23 120.3(3) . .
N3 C22 C27 124.9(3) . .
C23 C22 C27 114.7(3) . .
N3 C22 Li3 56.39(18) . 2_667
C23 C22 Li3 97.2(2) . 2_667
C27 C22 Li3 116.0(2) . 2_667
C24 C23 C22 122.4(3) . .
C25 C24 C23 121.0(3) . .
C24 C25 C26 118.4(3) . .
C27 C26 C25 120.7(3) . .
C26 C27 C22 122.8(3) . .
O1 C28 C29 110.5(3) . 2_776
O1 C29 C28 110.3(3) . 2_776
O2 C30 C31 109.4(3) . 2_777
O2 C31 C30 110.4(3) . 2_777
O3 C32 C33 109.9(2) . .
O4 C33 C32 111.3(3) . .
O4 C34 C35 111.4(3) . .
O3 C35 C34 109.7(3) . .
O1 Li1 N2 119.8(3) . .
O1 Li1 N1 126.8(3) . .
N2 Li1 N1 113.3(3) . .
O1 Li1 Li2 173.6(3) . .
N2 Li1 Li2 56.92(18) . .
N1 Li1 Li2 56.42(18) . .
O1 Li1 C6 104.0(2) . .
N2 Li1 C6 126.3(3) . .
N1 Li1 C6 34.05(12) . .
Li2 Li1 C6 76.1(2) . .
O1 Li1 Si2 109.4(2) . .
N2 Li1 Si2 33.61(11) . .
N1 Li1 Si2 116.3(2) . .
Li2 Li1 Si2 71.08(17) . .
C6 Li1 Si2 146.4(2) . .
O2 Li2 N1 123.0(3) . .
O2 Li2 N2 116.8(2) . .
N1 Li2 N2 103.3(2) . .
O2 Li2 Li1 141.1(3) . .
N1 Li2 Li1 52.15(17) . .
N2 Li2 Li1 51.24(17) . .
O2 Li2 P 124.3(2) . .
N1 Li2 P 88.66(18) . .
N2 Li2 P 94.14(19) . .
Li1 Li2 P 94.6(2) . .
O2 Li2 Si2 129.5(2) . .
N1 Li2 Si2 105.81(19) . .
N2 Li2 Si2 30.61(9) . .
Li1 Li2 Si2 62.66(17) . .
P Li2 Si2 63.93(11) . .
O3 Li3 N3 128.5(3) . .
O3 Li3 N3 125.9(3) . 2_667
N3 Li3 N3 105.4(2) . 2_667
O3 Li3 Li3 175.5(4) . 2_667
N3 Li3 Li3 53.96(19) . 2_667
N3 Li3 Li3 51.42(19) 2_667 2_667
O3 Li3 C22 104.6(2) . 2_667
N3 Li3 C22 122.1(2) . 2_667
N3 Li3 C22 34.15(12) 2_667 2_667
Li3 Li3 C22 74.8(2) 2_667 2_667
O3 Li3 Si3 109.9(2) . .
N3 Li3 Si3 31.54(10) . .
N3 Li3 Si3 119.8(2) 2_667 .
Li3 Li3 Si3 74.1(2) 2_667 .
C22 Li3 Si3 116.8(2) 2_667 .
C36 O5 C39 112.9(4) . .
C38 O6 C37 108.2(4) . .
O5 C36 C37 108.4(5) . .
C36 C37 O6 114.4(5) . .
O6 C38 C39 114.2(4) . .
O5 C39 C38 108.9(5) . .

loop_
_geom_bond_atom_site_label_1
_geom_bond_atom_site_label_2
_geom_bond_distance
_geom_bond_site_symmetry_2
P C1 1.824(3) .
P C3 1.834(3) .
P C2 1.854(3) .
P Li2 2.463(5) .
Si1 N1 1.722(2) .
Si1 C4 1.873(3) .
Si1 C5 1.876(4) .
Si1 C1 1.889(3) .
Si2 N2 1.720(2) .
Si2 C12 1.873(3) .
Si2 C2 1.883(3) .
Si2 C13 1.888(3) .
Si2 Li1 2.978(5) .
Si2 Li2 3.171(5) .
Si3 N3 1.719(2) .
Si3 C20 1.873(3) .
Si3 C21 1.879(3) .
Si3 C3 1.888(3) .
Si3 Li3 3.065(5) .
O1 C29 1.437(4) .
O1 C28 1.438(4) .
O1 Li1 1.871(5) .
O2 C31 1.432(4) .
O2 C30 1.438(4) .
O2 Li2 1.891(5) .
O3 C35 1.436(4) .
O3 C32 1.439(4) .
O3 Li3 1.896(5) .
O4 C34 1.412(4) .
O4 C33 1.423(4) .
N1 C6 1.392(3) .
N1 Li1 2.017(6) .
N1 Li2 2.129(5) .
N2 C14 1.394(4) .
N2 Li1 1.988(5) .
N2 Li2 2.136(5) .
N3 C22 1.390(4) .
N3 Li3 1.993(5) .
N3 Li3 2.062(5) 2_667
C6 C11 1.409(4) .
C6 C7 1.422(4) .
C6 Li1 2.485(6) .
C7 C8 1.392(4) .
C8 C9 1.383(4) .
C9 C10 1.387(5) .
C10 C11 1.387(4) .
C14 C19 1.402(4) .
C14 C15 1.413(4) .
C15 C16 1.385(4) .
C16 C17 1.384(5) .
C17 C18 1.385(5) .
C18 C19 1.383(5) .
C22 C23 1.411(4) .
C22 C27 1.413(4) .
C22 Li3 2.475(6) 2_667
C23 C24 1.387(5) .
C24 C25 1.374(5) .
C25 C26 1.392(5) .
C26 C27 1.375(5) .
C28 C29 1.502(4) 2_776
C29 C28 1.502(4) 2_776
C30 C31 1.497(5) 2_777
C31 C30 1.497(5) 2_777
C32 C33 1.502(4) .
C34 C35 1.496(5) .
Li1 Li2 2.422(7) .
Li3 N3 2.062(5) 2_667
Li3 Li3 2.458(9) 2_667
Li3 C22 2.475(6) 2_667
O5 C36 1.412(8) .
O5 C39 1.430(7) .
O6 C38 1.376(6) .
O6 C37 1.449(6) .
C36 C37 1.436(9) .
C38 C39 1.482(6) .

loop_
_geom_torsion_atom_site_label_1
_geom_torsion_atom_site_label_2
_geom_torsion_atom_site_label_3
_geom_torsion_atom_site_label_4
_geom_torsion
_geom_torsion_site_symmetry_1
_geom_torsion_site_symmetry_4
C4 Si1 N1 C6 -51.7(3) . .
C5 Si1 N1 C6 72.3(3) . .
C1 Si1 N1 C6 -169.0(2) . .
C4 Si1 N1 Li1 -166.7(2) . .
C5 Si1 N1 Li1 -42.7(3) . .
C1 Si1 N1 Li1 76.0(2) . .
C4 Si1 N1 Li2 108.1(2) . .
C5 Si1 N1 Li2 -127.9(2) . .
C1 Si1 N1 Li2 -9.1(2) . .
C12 Si2 N2 C14 -65.2(3) . .
C2 Si2 N2 C14 176.5(2) . .
C13 Si2 N2 C14 58.5(3) . .
Li1 Si2 N2 C14 -144.6(3) . .
Li2 Si2 N2 C14 139.1(3) . .
C12 Si2 N2 Li1 79.4(2) . .
C2 Si2 N2 Li1 -38.9(2) . .
C13 Si2 N2 Li1 -156.9(2) . .
Li2 Si2 N2 Li1 -76.3(2) . .
C12 Si2 N2 Li2 155.69(19) . .
C2 Si2 N2 Li2 37.4(2) . .
C13 Si2 N2 Li2 -80.6(2) . .
Li1 Si2 N2 Li2 76.3(2) . .
C20 Si3 N3 C22 -154.4(2) . .
C21 Si3 N3 C22 88.7(3) . .
C3 Si3 N3 C22 -37.6(3) . .
Li3 Si3 N3 C22 -159.3(3) . .
C20 Si3 N3 Li3 4.9(2) . .
C21 Si3 N3 Li3 -112.0(2) . .
C3 Si3 N3 Li3 121.7(2) . .
C20 Si3 N3 Li3 90.6(2) . 2_667
C21 Si3 N3 Li3 -26.3(3) . 2_667
C3 Si3 N3 Li3 -152.6(2) . 2_667
Li3 Si3 N3 Li3 85.7(3) . 2_667
C3 P C1 Si1 -179.98(17) . .
C2 P C1 Si1 -71.9(2) . .
Li2 P C1 Si1 24.7(2) . .
N1 Si1 C1 P -13.0(2) . .
C4 Si1 C1 P -134.6(2) . .
C5 Si1 C1 P 110.7(2) . .
C1 P C2 Si2 150.23(14) . .
C3 P C2 Si2 -100.67(15) . .
Li2 P C2 Si2 46.93(17) . .
N2 Si2 C2 P -60.11(16) . .
C12 Si2 C2 P -179.84(15) . .
C13 Si2 C2 P 65.61(19) . .
Li1 Si2 C2 P -84.99(16) . .
Li2 Si2 C2 P -36.41(14) . .
C1 P C3 Si3 -85.55(19) . .
C2 P C3 Si3 165.70(16) . .
Li2 P C3 Si3 50.7(3) . .
N3 Si3 C3 P -172.07(14) . .
C20 Si3 C3 P -53.9(2) . .
C21 Si3 C3 P 60.6(2) . .
Li3 Si3 C3 P -132.87(16) . .
Si1 N1 C6 C11 167.3(2) . .
Li1 N1 C6 C11 -62.9(3) . .
Li2 N1 C6 C11 7.1(4) . .
Si1 N1 C6 C7 -14.8(4) . .
Li1 N1 C6 C7 115.0(3) . .
Li2 N1 C6 C7 -175.0(3) . .
Si1 N1 C6 Li1 -129.8(3) . .
Li2 N1 C6 Li1 70.0(2) . .
N1 C6 C7 C8 -176.6(3) . .
C11 C6 C7 C8 1.3(4) . .
Li1 C6 C7 C8 -107.3(3) . .
C6 C7 C8 C9 0.7(5) . .
C7 C8 C9 C10 -1.5(5) . .
C8 C9 C10 C11 0.1(5) . .
C9 C10 C11 C6 2.1(5) . .
N1 C6 C11 C10 175.3(3) . .
C7 C6 C11 C10 -2.8(4) . .
Li1 C6 C11 C10 129.1(3) . .
Si2 N2 C14 C19 -33.2(4) . .
Li1 N2 C14 C19 -173.1(3) . .
Li2 N2 C14 C19 104.3(4) . .
Si2 N2 C14 C15 149.1(2) . .
Li1 N2 C14 C15 9.2(4) . .
Li2 N2 C14 C15 -73.3(3) . .
N2 C14 C15 C16 176.6(3) . .
C19 C14 C15 C16 -1.2(5) . .
C14 C15 C16 C17 0.3(6) . .
C15 C16 C17 C18 0.9(6) . .
C16 C17 C18 C19 -1.2(7) . .
C17 C18 C19 C14 0.2(7) . .
N2 C14 C19 C18 -176.8(4) . .
C15 C14 C19 C18 1.0(6) . .
Si3 N3 C22 C23 150.1(2) . .
Li3 N3 C22 C23 -6.5(4) . .
Li3 N3 C22 C23 -77.6(3) 2_667 .
Si3 N3 C22 C27 -32.1(4) . .
Li3 N3 C22 C27 171.3(3) . .
Li3 N3 C22 C27 100.2(3) 2_667 .
Si3 N3 C22 Li3 -132.3(3) . 2_667
Li3 N3 C22 Li3 71.0(3) . 2_667
N3 C22 C23 C24 178.6(3) . .
C27 C22 C23 C24 0.6(5) . .
Li3 C22 C23 C24 123.5(4) 2_667 .
C22 C23 C24 C25 -0.1(6) . .
C23 C24 C25 C26 -0.4(6) . .
C24 C25 C26 C27 0.5(5) . .
C25 C26 C27 C22 0.0(5) . .
N3 C22 C27 C26 -178.4(3) . .
C23 C22 C27 C26 -0.5(4) . .
Li3 C22 C27 C26 -112.6(3) 2_667 .
C29 O1 C28 C29 58.1(4) . 2_776
Li1 O1 C28 C29 -102.2(3) . 2_776
C28 O1 C29 C28 -58.0(4) . 2_776
Li1 O1 C29 C28 100.9(3) . 2_776
C31 O2 C30 C31 -58.0(4) . 2_777
Li2 O2 C30 C31 120.1(3) . 2_777
C30 O2 C31 C30 58.6(4) . 2_777
Li2 O2 C31 C30 -119.4(3) . 2_777
C35 O3 C32 C33 -57.9(3) . .
Li3 O3 C32 C33 130.4(3) . .
C34 O4 C33 C32 -56.7(3) . .
O3 C32 C33 O4 57.3(3) . .
C33 O4 C34 C35 57.4(4) . .
C32 O3 C35 C34 58.4(3) . .
Li3 O3 C35 C34 -129.2(3) . .
O4 C34 C35 O3 -58.7(4) . .
C29 O1 Li1 N2 -179.3(3) . .
C28 O1 Li1 N2 -22.4(4) . .
C29 O1 Li1 N1 -3.0(5) . .
C28 O1 Li1 N1 153.9(3) . .
C29 O1 Li1 C6 -31.3(4) . .
C28 O1 Li1 C6 125.5(3) . .
C29 O1 Li1 Si2 145.4(2) . .
C28 O1 Li1 Si2 -57.7(3) . .
C31 O2 Li2 N1 12.1(4) . .
C30 O2 Li2 N1 -165.6(3) . .
C31 O2 Li2 N2 141.6(3) . .
C30 O2 Li2 N2 -36.1(4) . .
C31 O2 Li2 Li1 81.0(5) . .
C30 O2 Li2 Li1 -96.8(5) . .
C31 O2 Li2 P -102.1(3) . .
C30 O2 Li2 P 80.2(4) . .
C31 O2 Li2 Si2 175.2(2) . .
C30 O2 Li2 Si2 -2.6(4) . .
C35 O3 Li3 N3 -56.5(5) . .
C32 O3 Li3 N3 114.4(4) . .
C35 O3 Li3 N3 117.9(4) . 2_667
C32 O3 Li3 N3 -71.2(4) . 2_667
C35 O3 Li3 C22 147.9(2) . 2_667
C32 O3 Li3 C22 -41.3(3) . 2_667
C35 O3 Li3 Si3 -86.0(3) . .
C32 O3 Li3 Si3 84.9(3) . .
C39 O5 C36 C37 56.4(7) . .
O5 C36 C37 O6 -56.8(6) . .
C38 O6 C37 C36 56.0(6) . .
C37 O6 C38 C39 -54.3(6) . .
C36 O5 C39 C38 -55.1(6) . .
O6 C38 C39 O5 55.2(6) . .

loop_
_cell_oxdiff_twin_id
_cell_oxdiff_twin_matrix_11
_cell_oxdiff_twin_matrix_12
_cell_oxdiff_twin_matrix_13
_cell_oxdiff_twin_matrix_21
_cell_oxdiff_twin_matrix_22
_cell_oxdiff_twin_matrix_23
_cell_oxdiff_twin_matrix_31
_cell_oxdiff_twin_matrix_32
_cell_oxdiff_twin_matrix_33
1 1.0000 0.0000 0.0000 0.0000 1.0000 0.0000 0.0000 0.0000 1.0000
2 -0.0470 -0.9504 -0.0014 -1.0481 0.0454 -0.0001 0.2626 -0.2600 -0.9993

loop_
_diffrn_oxdiff_twin_id
_diffrn_oxdiff_twin_ratio
_diffrn_oxdiff_twin_reflns_isolated
_diffrn_oxdiff_twin_reflns_overlapped
1 0.6104 60518 7180
2 0.3896 0 7180
